data_2204652
loop_
_publ_author_name
'Gao, Shan'
'Huo, Li- Hua'
'Ng, Seik Weng'

_publ_section_title
;
 Ethylenediammonium bis(3-carboxy-4-hydroxybenzenesulfonate)
 tetrahydrate
;
_journal_issue 12
_journal_name_full 'Acta Crystallographica Section E'
_journal_page_first o2197
_journal_page_last o2198
_journal_paper_doi 10.1107/S1600536804027278
_journal_volume 60
_journal_year 2004
_chemical_formula_iupac 'C2 H10 N2 2+, 2C7 H5 O6 S -, 4H2 O'
_chemical_formula_moiety 'C2 H10 N2 2+, 2C7 H5 O6 S -, 4H2 O'
_chemical_formula_sum 'C16 H28 N2 O16 S2'
_chemical_formula_weight 568.52
_chemical_name_systematic
;
Ethylenediammonium bis(3-carboxy-4-hydroxybenzenesulfonate) tetrahydrate
;
_space_group_IT_number 2
_symmetry_cell_setting triclinic
_symmetry_space_group_name_Hall '-P 1'
_symmetry_space_group_name_H-M 'P -1'
_atom_sites_solution_hydrogens geom
_atom_sites_solution_primary direct
_atom_sites_solution_secondary difmap
_audit_creation_method SHELXL-97
_cell_angle_alpha 87.77(3)
_cell_angle_beta 75.86(3)
_cell_angle_gamma 77.36(3)
_cell_formula_units_Z 1
_cell_length_a 7.1110(10)
_cell_length_b 7.1400(10)
_cell_length_c 12.765(3)
_cell_measurement_reflns_used 5480
_cell_measurement_temperature 295(2)
_cell_measurement_theta_max 27.5
_cell_measurement_theta_min 3.0
_cell_volume 613.2(2)
_computing_cell_refinement RAPID-AUTO
_computing_data_collection 'RAPID-AUTO (Rigaku, 1998)'
_computing_data_reduction 'CrystalStructure (Rigaku/MSC, 2002)'
_computing_molecular_graphics 'ORTEPII (Johnson, 1976)'
_computing_publication_material SHELXL97
_computing_structure_refinement 'SHELXL97 (Sheldrick, 1997)'
_computing_structure_solution 'SHELXS97 (Sheldrick, 1997)'
_diffrn_ambient_temperature 295(2)
_diffrn_measured_fraction_theta_full 0.99
_diffrn_measured_fraction_theta_max 0.99
_diffrn_measurement_device_type 'Rigaku R-AXIS RAPID'
_diffrn_measurement_method \w
_diffrn_radiation_monochromator graphite
_diffrn_radiation_source 'fine-focus sealed tube'
_diffrn_radiation_type MoK\a
_diffrn_radiation_wavelength 0.71073
_diffrn_reflns_av_R_equivalents 0.0141
_diffrn_reflns_av_sigmaI/netI 0.0176
_diffrn_reflns_limit_h_max 8
_diffrn_reflns_limit_h_min -9
_diffrn_reflns_limit_k_max 9
_diffrn_reflns_limit_k_min -9
_diffrn_reflns_limit_l_max 16
_diffrn_reflns_limit_l_min -16
_diffrn_reflns_number 6115
_diffrn_reflns_theta_full 27.5
_diffrn_reflns_theta_max 27.5
_diffrn_reflns_theta_min 3.0
_diffrn_standards_decay_% 0
_diffrn_standards_interval_count 0
_diffrn_standards_interval_time 0
_diffrn_standards_number 0
_exptl_absorpt_coefficient_mu 0.298
_exptl_absorpt_correction_T_max 0.946
_exptl_absorpt_correction_T_min 0.841
_exptl_absorpt_correction_type multi-scan
_exptl_absorpt_process_details '(ABSCOR; Higashi, 1995)'
_exptl_crystal_colour colorless
_exptl_crystal_density_diffrn 1.540
_exptl_crystal_density_method 'not measured'
_exptl_crystal_description prism
_exptl_crystal_F_000 298
_exptl_crystal_size_max 0.39
_exptl_crystal_size_mid 0.26
_exptl_crystal_size_min 0.19
_refine_diff_density_max 0.47
_refine_diff_density_min -0.44
_refine_ls_extinction_method none
_refine_ls_goodness_of_fit_ref 1.10
_refine_ls_hydrogen_treatment mixed
_refine_ls_matrix_type full
_refine_ls_number_parameters 199
_refine_ls_number_reflns 2793
_refine_ls_number_restraints 14
_refine_ls_restrained_S_all 1.10
_refine_ls_R_factor_all 0.050
_refine_ls_R_factor_gt 0.044
_refine_ls_shift/su_max 0.001
_refine_ls_shift/su_mean 0.000
_refine_ls_structure_factor_coef Fsqd
_refine_ls_weighting_details 'calc w = 1/[\s^2^(Fo^2^)+(0.0958P)^2^+0.0909P] where P = (Fo^2^+2Fc^2^)/3'
_refine_ls_weighting_scheme calc
_refine_ls_wR_factor_gt 0.134
_refine_ls_wR_factor_ref 0.143
_reflns_number_gt 2394
_reflns_number_total 2793
_reflns_threshold_expression I>2\s(I)
_cod_data_source_file cv6403.cif
_cod_data_source_block I
_cod_depositor_comments
;
The following automatic conversions were performed:
'_exptl_absorpt_correction_type' value 'Multi-scan' changed to
'multi-scan' according to
'/home/saulius/struct/CIF-dictionaries/cif_core.dic' dictionary named
'cif_core.dic' version 2.4.1 from 2010-06-29.

Automatic conversion script
Id: cif_fix_enum 1527 2010-12-29 10:47:43Z saulius 

The following automatic conversions were performed:

'_exptl_absorpt_correction_type' value 'Multi-scan' changed to
'multi-scan' according to
/home/saulius/struct/CIF-dictionaries/cif_core.dic dictionary named
'cif_core.dic' version 2.4.1 from 2010-06-29.

Automatic conversion script
Id: cif_fix_values 1715 2011-07-08 13:25:40Z adriana 
;
_cod_original_cell_volume 613.1(2)
_cod_database_code 2204652
_cod_database_fobs_code 2204652

loop_
_symmetry_equiv_pos_as_xyz
'x, y, z'
'-x, -y, -z'

loop_
_atom_site_label
_atom_site_fract_x
_atom_site_fract_y
_atom_site_fract_z
_atom_site_U_iso_or_equiv
_atom_site_adp_type
_atom_site_calc_flag
_atom_site_refinement_flags
_atom_site_occupancy
_atom_site_type_symbol
S1 0.53181(7) 0.68846(6) 0.66233(3) 0.0386(2) Uani d . 1 S
O1 0.6570(3) 0.5202(3) 0.60290(10) 0.0665(5) Uani d . 1 O
O2 0.3222(2) 0.6851(2) 0.68850(10) 0.0519(4) Uani d . 1 O
O3 0.5682(3) 0.8604(3) 0.6045(2) 0.0671(5) Uani d . 1 O
O4 0.3808(2) 0.8092(3) 1.16690(10) 0.0541(4) Uani d . 1 O
O5 0.1635(2) 0.8473(3) 1.06410(10) 0.0509(4) Uani d D 1 O
O6 0.7569(2) 0.7011(3) 1.07550(10) 0.0630(5) Uani d D 1 O
O1w 1.0837(2) 0.0599(2) 0.74380(10) 0.0503(4) Uani d D 1 O
O2w 0.2677(6) 0.3189(5) 0.6337(2) 0.1120(10) Uani d D 1 O
N1 0.7954(3) 0.1292(3) 0.61190(10) 0.0452(4) Uani d D 1 N
C1 0.5976(3) 0.6937(2) 0.78650(10) 0.0347(4) Uani d . 1 C
C2 0.4510(2) 0.7458(2) 0.87990(10) 0.0341(4) Uani d . 1 C
C3 0.5005(3) 0.7513(2) 0.97850(10) 0.0347(4) Uani d . 1 C
C4 0.7001(3) 0.7019(3) 0.9825(2) 0.0427(4) Uani d . 1 C
C5 0.8477(3) 0.6500(3) 0.8875(2) 0.0518(5) Uani d . 1 C
C6 0.7963(3) 0.6459(3) 0.7907(2) 0.0461(5) Uani d . 1 C
C7 0.3440(3) 0.8051(3) 1.07870(10) 0.0386(4) Uani d . 1 C
C8 0.9401(3) 0.1023(3) 0.50610(10) 0.0403(4) Uani d . 1 C
H5o 0.082(3) 0.864(4) 1.1270(10) 0.070(10) Uiso d D 1 H
H6o 0.651(4) 0.746(5) 1.123(2) 0.110(10) Uiso d D 1 H
H1w1 1.150(4) 0.143(3) 0.721(3) 0.090(10) Uiso d D 1 H
H1w2 1.155(3) -0.053(2) 0.731(2) 0.070(10) Uiso d D 1 H
H2w1 0.241(7) 0.438(2) 0.645(3) 0.15(2) Uiso d D 1 H
H2w2 0.337(6) 0.293(5) 0.570(2) 0.14(2) Uiso d D 1 H
H1n1 0.734(3) 0.246(2) 0.620(2) 0.070(10) Uiso d D 1 H
H1n2 0.858(4) 0.100(3) 0.661(2) 0.100(10) Uiso d D 1 H
H1n3 0.712(3) 0.057(3) 0.617(2) 0.070(10) Uiso d D 1 H
H2 0.3184 0.7773 0.8769 0.041 Uiso calc R 1 H
H5 0.9807 0.6183 0.8898 0.062 Uiso calc R 1 H
H6 0.8948 0.6109 0.7276 0.055 Uiso calc R 1 H
H8a 1.0283 0.1904 0.5003 0.048 Uiso calc R 1 H
H8b 0.8706 0.1299 0.4488 0.048 Uiso calc R 1 H

loop_
_atom_site_aniso_label
_atom_site_aniso_U_11
_atom_site_aniso_U_22
_atom_site_aniso_U_33
_atom_site_aniso_U_12
_atom_site_aniso_U_13
_atom_site_aniso_U_23
S1 0.0390(3) 0.0378(3) 0.0332(3) -0.0011(2) -0.0038(2) -0.0017(2)
O1 0.0730(10) 0.0640(10) 0.0460(10) 0.0190(10) -0.0110(10) -0.0200(10)
O2 0.0430(10) 0.0670(10) 0.0440(10) -0.0110(10) -0.0080(10) -0.0090(10)
O3 0.0820(10) 0.0680(10) 0.0590(10) -0.0290(10) -0.0240(10) 0.0260(10)
O4 0.0490(10) 0.0770(10) 0.0340(10) -0.0090(10) -0.0080(10) -0.0020(10)
O5 0.0340(10) 0.0750(10) 0.0370(10) -0.0030(10) -0.0020(10) -0.0040(10)
O6 0.0440(10) 0.0990(10) 0.0480(10) -0.0090(10) -0.0190(10) 0.0010(10)
O1w 0.0390(10) 0.0630(10) 0.0430(10) -0.0040(10) -0.0030(10) -0.0090(10)
O2w 0.167(3) 0.119(2) 0.0570(10) -0.094(2) 0.0150(10) -0.0170(10)
N1 0.0450(10) 0.0460(10) 0.0370(10) 0.0000(10) -0.0020(10) -0.0090(10)
C1 0.0340(10) 0.0330(10) 0.0340(10) -0.0030(10) -0.0050(10) 0.0000(10)
C2 0.0290(10) 0.0340(10) 0.0360(10) -0.0040(10) -0.0050(10) 0.0000(10)
C3 0.0320(10) 0.0350(10) 0.0350(10) -0.0050(10) -0.0060(10) 0.0020(10)
C4 0.0360(10) 0.0490(10) 0.0430(10) -0.0080(10) -0.0120(10) 0.0030(10)
C5 0.0290(10) 0.0660(10) 0.0560(10) -0.0020(10) -0.0090(10) 0.0010(10)
C6 0.0320(10) 0.0520(10) 0.0450(10) -0.0010(10) 0.0000(10) -0.0030(10)
C7 0.0380(10) 0.0400(10) 0.0350(10) -0.0080(10) -0.0050(10) 0.0010(10)
C8 0.0450(10) 0.0390(10) 0.0310(10) 0.0000(10) -0.0050(10) -0.0040(10)

loop_
_atom_type_symbol
_atom_type_description
_atom_type_scat_dispersion_real
_atom_type_scat_dispersion_imag
_atom_type_scat_source
C C 0.0033 0.0016 'International Tables Vol C Tables 4.2.6.8 and 6.1.1.4'
H H 0.0000 0.0000 'International Tables Vol C Tables 4.2.6.8 and 6.1.1.4'
N N 0.0061 0.0033 'International Tables Vol C Tables 4.2.6.8 and 6.1.1.4'
O O 0.0106 0.0060 'International Tables Vol C Tables 4.2.6.8 and 6.1.1.4'
S S 0.1246 0.1234 'International Tables Vol C Tables 4.2.6.8 and 6.1.1.4'

loop_
_geom_angle_atom_site_label_1
_geom_angle_atom_site_label_2
_geom_angle_atom_site_label_3
_geom_angle_site_symmetry_1
_geom_angle_site_symmetry_3
_geom_angle
_geom_angle_publ_flag
O1 S1 O2 . . 113.40(10) yes
O1 S1 O3 . . 110.30(10) yes
O1 S1 C1 . . 107.50(10) yes
O2 S1 O3 . . 111.10(10) yes
O2 S1 C1 . . 106.40(10) yes
O3 S1 C1 . . 107.90(10) yes
C2 C1 C6 . . 120.0(2) yes
C2 C1 S1 . . 119.60(10) yes
C6 C1 S1 . . 120.40(10) yes
C1 C2 C3 . . 120.3(2) yes
C2 C3 C4 . . 119.5(2) yes
C2 C3 C7 . . 120.5(2) yes
C4 C3 C7 . . 120.0(2) yes
O6 C4 C3 . . 122.3(2) yes
O6 C4 C5 . . 118.0(2) yes
C3 C4 C5 . . 119.8(2) yes
C4 C5 C6 . . 120.0(2) yes
C1 C6 C5 . . 120.4(2) yes
O4 C7 O5 . . 123.4(2) yes
O4 C7 C3 . . 122.6(2) yes
O5 C7 C3 . . 114.0(2) yes
N1 C8 C8 . 2_756 109.9(2) yes
C7 O5 H5o . . 108(2) no
C4 O6 H6o . . 105(3) no
H1w1 O1w H1w2 . . 111(2) no
H2w1 O2w H2w2 . . 110(2) no
C8 N1 H1n1 . . 109(2) no
C8 N1 H1n2 . . 109(2) no
H1n1 N1 H1n2 . . 110(2) no
C8 N1 H1n3 . . 111(2) no
H1n1 N1 H1n3 . . 109.0(10) no
H1n2 N1 H1n3 . . 109.0(10) no
C1 C2 H2 . . 119.8 no
C3 C2 H2 . . 119.8 no
C6 C5 H5 . . 120.0 no
C4 C5 H5 . . 120.0 no
C5 C6 H6 . . 119.8 no
C1 C6 H6 . . 119.8 no
N1 C8 H8a . . 109.7 no
C8 C8 H8a 2_756 . 109.7 no
N1 C8 H8b . . 109.7 no
C8 C8 H8b 2_756 . 109.7 no
H8a C8 H8b . . 108.2 no

loop_
_geom_bond_atom_site_label_1
_geom_bond_atom_site_label_2
_geom_bond_site_symmetry_2
_geom_bond_distance
_geom_bond_publ_flag
S1 O1 . 1.444(2) yes
S1 O2 . 1.451(2) yes
S1 O3 . 1.447(2) yes
S1 C1 . 1.763(2) yes
O4 C7 . 1.218(2) yes
O5 C7 . 1.310(2) yes
O6 C4 . 1.342(3) yes
N1 C8 . 1.475(2) yes
C1 C2 . 1.379(2) yes
C1 C6 . 1.392(3) yes
C2 C3 . 1.392(2) yes
C3 C4 . 1.399(3) yes
C3 C7 . 1.476(2) yes
C4 C5 . 1.397(3) yes
C5 C6 . 1.375(3) yes
C8 C8 2_756 1.514(4) yes
O5 H5o . 0.86(3) no
O6 H6o . 0.85(3) no
O1w H1w1 . 0.84(3) no
O1w H1w2 . 0.85(3) no
O2w H2w1 . 0.84(3) no
O2w H2w2 . 0.84(3) no
N1 H1n1 . 0.85(3) no
N1 H1n2 . 0.85(3) no
N1 H1n3 . 0.86(3) no
C2 H2 . 0.9300 no
C5 H5 . 0.9300 no
C6 H6 . 0.9300 no
C8 H8a . 0.9700 no
C8 H8b . 0.9700 no

loop_
_geom_hbond_atom_site_label_D
_geom_hbond_atom_site_label_H
_geom_hbond_atom_site_label_A
_geom_hbond_site_symmetry_A
_geom_hbond_distance_DH
_geom_hbond_distance_HA
_geom_hbond_distance_DA
_geom_hbond_angle_DHA
_geom_hbond_publ_flag
N1 H1n1 O1 . 0.85(3) 1.93(3) 2.758(3) 163(3) yes
N1 H1n3 O3 1_545 0.86(3) 1.94(3) 2.784(3) 167(2) yes
N1 H1n2 O1w . 0.85(3) 2.09(3) 2.908(3) 161(3) yes
O5 H5o O1w 2_667 0.86(2) 1.81(3) 2.656(2) 170(3) yes
O6 H6o O4 . 0.85(3) 1.82(2) 2.598(2) 151(4) yes
O1w H1w1 O2w 1_655 0.84(3) 1.85(3) 2.658(3) 163(4) yes
O1w H1w2 O2 1_645 0.85(3) 2.00(3) 2.848(3) 175(3) yes
O2w H2w1 O2 . 0.84(3) 2.10(3) 2.863(3) 150(5) yes
O2w H2w2 O3 2_666 0.85(2) 2.40(2) 3.188(3) 156(4) yes

loop_
_geom_torsion_atom_site_label_1
_geom_torsion_atom_site_label_2
_geom_torsion_atom_site_label_3
_geom_torsion_atom_site_label_4
_geom_torsion
_geom_torsion_publ_flag
O1 S1 C1 C2 -139.3(2) no
O3 S1 C1 C2 101.8(2) no
O2 S1 C1 C2 -17.5(2) no
O1 S1 C1 C6 40.8(2) no
O3 S1 C1 C6 -78.1(2) no
O2 S1 C1 C6 162.6(2) no
C6 C1 C2 C3 0.1(3) no
S1 C1 C2 C3 -179.80(10) no
C1 C2 C3 C4 -0.6(3) no
C1 C2 C3 C7 -179.4(2) no
C2 C3 C4 O6 -178.8(2) no
C7 C3 C4 O6 0.1(3) no
C2 C3 C4 C5 0.8(3) no
C7 C3 C4 C5 179.6(2) no
O6 C4 C5 C6 179.0(2) no
C3 C4 C5 C6 -0.6(3) no
C4 C5 C6 C1 0.2(3) no
C2 C1 C6 C5 0.1(3) no
S1 C1 C6 C5 180.0(2) no
C2 C3 C7 O4 179.0(2) no
C4 C3 C7 O4 0.2(3) no
C2 C3 C7 O5 -0.9(3) no
C4 C3 C7 O5 -179.7(2) no
